data_7204426
loop_
_publ_author_name
'Michael Oelgem\"oller'
'Bernhard Brem'
'Rudolf Frank'
'Siegfried Schneider'
'Dieter Lenoir'
'Norbert Hertkorn'
'Yumi Origane'
'Peter Lemmen'
'Johann Lex'
'Yoshihisa Inoue'

_publ_section_title
;
 Cyclic trans-stilbenes: synthesis, structural and spectroscopic
 characterization, photophysical and photochemical properties
;
_journal_issue 10
_journal_name_full 'J. Chem. Soc., Perkin Trans. 2'
_journal_page_first 1760
_journal_page_last 1771
_journal_paper_doi 10.1039/b203167a
_journal_year 2002
_chemical_formula_sum 'C22 H24 O2'
_chemical_formula_weight 320.41
_chemical_melting_point 483.6(5)
_chemical_name_common japoe10
_chemical_name_systematic
; 
trans-1-(6-Methoxy-1-tetralinylidene)-6-methoxytetralane  
;
_space_group_IT_number 15
_symmetry_cell_setting monoclinic
_symmetry_space_group_name_Hall '-C 2yc'
_symmetry_space_group_name_H-M 'C 1 2/c 1'
_atom_sites_solution_hydrogens geom
_atom_sites_solution_primary direct
_atom_sites_solution_secondary difmap
_audit_creation_method SHELXL-97
_cell_angle_alpha 90.00
_cell_angle_beta 101.3(1)
_cell_angle_gamma 90.00
_cell_formula_units_Z 4
_cell_length_a 26.192(1)
_cell_length_b 9.483(1)
_cell_length_c 6.913(1)
_cell_measurement_reflns_used 1843
_cell_measurement_temperature 293(2)
_cell_measurement_theta_max 27.00
_cell_measurement_theta_min 1.59
_cell_volume 1683.8(7)
_computing_cell_refinement 'Nonius DENZO'
_computing_data_collection 'Nonius COLLECT'
_computing_data_reduction 'Nonius DENZO'
_computing_publication_material 'SHELXL-97 (Sheldrick, 1997)'
_computing_structure_refinement 'SHELXL-97 (Sheldrick, 1997)'
_computing_structure_solution 'SHELXS-97 (Sheldrick, 1997)'
_diffrn_ambient_temperature 293(2)
_diffrn_measured_fraction_theta_full 0.996
_diffrn_measured_fraction_theta_max 0.996
_diffrn_measurement_device_type 'Nonius KappaCCD'
_diffrn_measurement_method Phi/Omega-scans
_diffrn_radiation_monochromator graphite
_diffrn_radiation_source 'fine-focus sealed tube'
_diffrn_radiation_type MoK\a
_diffrn_radiation_wavelength 0.71073
_diffrn_reflns_av_R_equivalents 0.0134
_diffrn_reflns_av_sigmaI/netI 0.0238
_diffrn_reflns_limit_h_max 33
_diffrn_reflns_limit_h_min -33
_diffrn_reflns_limit_k_max 11
_diffrn_reflns_limit_k_min -10
_diffrn_reflns_limit_l_max 8
_diffrn_reflns_limit_l_min -8
_diffrn_reflns_number 3490
_diffrn_reflns_theta_full 27.00
_diffrn_reflns_theta_max 27.00
_diffrn_reflns_theta_min 1.59
_exptl_absorpt_coefficient_mu 0.079
_exptl_absorpt_correction_type none
_exptl_crystal_colour colourless
_exptl_crystal_density_diffrn 1.264
_exptl_crystal_density_method 'not measured'
_exptl_crystal_description prism
_exptl_crystal_F_000 688
_exptl_crystal_size_max 0.20
_exptl_crystal_size_mid 0.20
_exptl_crystal_size_min 0.15
_refine_diff_density_max 0.149
_refine_diff_density_min -0.144
_refine_diff_density_rms 0.033
_refine_ls_extinction_method none
_refine_ls_goodness_of_fit_ref 1.048
_refine_ls_hydrogen_treatment refall
_refine_ls_matrix_type full
_refine_ls_number_parameters 157
_refine_ls_number_reflns 1843
_refine_ls_number_restraints 0
_refine_ls_restrained_S_all 1.048
_refine_ls_R_factor_all 0.0548
_refine_ls_R_factor_gt 0.0417
_refine_ls_shift/su_max 0.033
_refine_ls_shift/su_mean 0.005
_refine_ls_structure_factor_coef Fsqd
_refine_ls_weighting_details 'calc w=1/[\s^2^(Fo^2^)+(0.0600P)^2^+0.5800P] where P=(Fo^2^+2Fc^2^)/3'
_refine_ls_weighting_scheme calc
_refine_ls_wR_factor_gt 0.1105
_refine_ls_wR_factor_ref 0.1193
_reflns_number_gt 1469
_reflns_number_total 1843
_reflns_threshold_expression >2sigma(I)
_cod_data_source_file b203167a.txt
_cod_data_source_block structure_10
_cod_depositor_comments
;
The following automatic conversions were performed:

'_chemical_melting_point' value '210-211 deg' was changed to
'483.6(5)' - it was converted from degrees Celsius(C) to Kelvins(K),
the average value was taken and precision was estimated.

Automatic conversion script
Id: cif_fix_values 1569 2011-02-09 13:29:24Z adriana 
;
_cod_original_cell_volume 1683.9(3)
_cod_original_sg_symbol_H-M C2/c
_cod_database_code 7204426

loop_
_symmetry_equiv_pos_as_xyz
'x, y, z'
'-x, y, -z+1/2'
'x+1/2, y+1/2, z'
'-x+1/2, y+1/2, -z+1/2'
'-x, -y, -z'
'x, -y, z-1/2'
'-x+1/2, -y+1/2, -z'
'x+1/2, -y+1/2, z-1/2'

loop_
_atom_site_label
_atom_site_type_symbol
_atom_site_fract_x
_atom_site_fract_y
_atom_site_fract_z
_atom_site_U_iso_or_equiv
_atom_site_adp_type
_atom_site_occupancy
_atom_site_symmetry_multiplicity
_atom_site_calc_flag
_atom_site_refinement_flags
_atom_site_disorder_assembly
_atom_site_disorder_group
C1 C 0.33376(5) 0.23087(14) 0.0439(2) 0.0430(3) Uani 1 1 d . . .
C2 C 0.38083(5) 0.21506(13) 0.17468(18) 0.0376(3) Uani 1 1 d . . .
C3 C 0.42586(4) 0.28138(12) 0.13621(17) 0.0354(3) Uani 1 1 d . . .
O4 O 0.28044(4) 0.32272(12) -0.23887(15) 0.0590(3) Uani 1 1 d . . .
C5 C 0.41990(5) 0.36822(13) -0.03109(18) 0.0399(3) Uani 1 1 d . . .
C6 C 0.47642(5) 0.26924(13) 0.27742(17) 0.0367(3) Uani 1 1 d . . .
C7 C 0.32948(5) 0.31389(14) -0.12365(19) 0.0426(3) Uani 1 1 d . . .
C8 C 0.37279(5) 0.38540(14) -0.16060(19) 0.0427(3) Uani 1 1 d . . .
C9 C 0.43528(6) 0.11176(16) 0.4871(2) 0.0504(4) Uani 1 1 d . . .
C10 C 0.38173(6) 0.13136(17) 0.3621(2) 0.0499(4) Uani 1 1 d . . .
C11 C 0.46975(5) 0.24135(15) 0.48667(19) 0.0442(3) Uani 1 1 d . . .
C12 C 0.27302(7) 0.4163(2) -0.4024(3) 0.0637(5) Uani 1 1 d . . .
H1 H 0.4505(6) 0.4241(15) -0.055(2) 0.048(4) Uiso 1 1 d . . .
H2 H 0.5047(6) 0.2247(15) 0.579(2) 0.051(4) Uiso 1 1 d . . .
H3 H 0.4522(6) 0.3290(17) 0.540(2) 0.060(4) Uiso 1 1 d . . .
H4 H 0.3023(6) 0.1845(17) 0.068(2) 0.058(4) Uiso 1 1 d . . .
H5 H 0.3602(7) 0.1867(17) 0.441(2) 0.065(5) Uiso 1 1 d . . .
H6 H 0.3701(5) 0.4474(16) -0.271(2) 0.052(4) Uiso 1 1 d . . .
H7 H 0.4333(6) 0.0877(18) 0.625(3) 0.064(5) Uiso 1 1 d . . .
H8 H 0.2942(8) 0.392(2) -0.501(3) 0.085(6) Uiso 1 1 d . . .
H9 H 0.2810(7) 0.515(2) -0.356(3) 0.085(6) Uiso 1 1 d . . .
H10 H 0.4544(6) 0.0274(18) 0.434(2) 0.068(5) Uiso 1 1 d . . .
H11 H 0.3638(7) 0.040(2) 0.332(3) 0.077(5) Uiso 1 1 d . . .
H12 H 0.2358(8) 0.406(2) -0.460(3) 0.080(5) Uiso 1 1 d . . .

loop_
_atom_site_aniso_label
_atom_site_aniso_U_11
_atom_site_aniso_U_22
_atom_site_aniso_U_33
_atom_site_aniso_U_23
_atom_site_aniso_U_13
_atom_site_aniso_U_12
C1 0.0372(6) 0.0445(7) 0.0478(7) 0.0038(6) 0.0095(5) -0.0047(5)
C2 0.0385(6) 0.0366(6) 0.0392(6) 0.0016(5) 0.0113(5) 0.0007(5)
C3 0.0354(6) 0.0379(6) 0.0340(6) -0.0005(5) 0.0097(5) 0.0009(5)
O4 0.0417(6) 0.0743(7) 0.0552(6) 0.0160(5) -0.0047(4) -0.0089(5)
C5 0.0390(7) 0.0432(7) 0.0388(6) 0.0038(5) 0.0105(5) -0.0028(5)
C6 0.0381(6) 0.0403(6) 0.0323(6) 0.0010(5) 0.0085(5) -0.0001(5)
C7 0.0377(7) 0.0465(7) 0.0415(7) 0.0010(5) 0.0027(5) -0.0008(5)
C8 0.0443(7) 0.0465(7) 0.0373(6) 0.0069(5) 0.0079(5) 0.0002(6)
C9 0.0536(8) 0.0562(9) 0.0415(7) 0.0130(6) 0.0094(6) -0.0032(7)
C10 0.0461(8) 0.0557(9) 0.0499(8) 0.0150(6) 0.0146(6) -0.0035(7)
C11 0.0443(7) 0.0565(8) 0.0333(6) 0.0018(6) 0.0110(5) -0.0004(6)
C12 0.0541(9) 0.0749(12) 0.0549(9) 0.0148(8) -0.0074(8) -0.0024(8)

loop_
_atom_type_symbol
_atom_type_description
_atom_type_scat_dispersion_real
_atom_type_scat_dispersion_imag
_atom_type_scat_source
C C 0.0033 0.0016 'International Tables Vol C Tables 4.2.6.8 and 6.1.1.4'
H H 0.0000 0.0000 'International Tables Vol C Tables 4.2.6.8 and 6.1.1.4'
O O 0.0106 0.0060 'International Tables Vol C Tables 4.2.6.8 and 6.1.1.4'

loop_
_geom_angle_atom_site_label_1
_geom_angle_atom_site_label_2
_geom_angle_atom_site_label_3
_geom_angle
_geom_angle_site_symmetry_1
_geom_angle_site_symmetry_3
_geom_angle_publ_flag
C2 C1 C7 121.5(5) . . ?
C1 C2 C3 120.0(2) . . ?
C1 C2 C10 118.5(6) . . ?
C3 C2 C10 121.5(7) . . ?
C2 C3 C5 117.1(7) . . ?
C2 C3 C6 120.8(2) . . ?
C5 C3 C6 121.8(5) . . ?
C7 O4 C12 117.8(6) . . ?
C8 C5 C3 122.9(5) . . ?
C6 C6 C3 123.8(2) 2_655 . ?
C6 C6 C11 123.2(8) 2_655 . ?
C3 C6 C11 112.7(6) . . ?
O4 C7 C8 124.63(15) . . ?
O4 C7 C1 115.6(6) . . ?
C8 C7 C1 119.7(7) . . ?
C5 C8 C7 118.7(2) . . ?
C10 C9 C11 112.59(18) . . ?
C9 C10 C2 114.3(6) . . ?
C6 C11 C9 108.8(6) . . ?

loop_
_geom_bond_atom_site_label_1
_geom_bond_atom_site_label_2
_geom_bond_distance
_geom_bond_site_symmetry_2
_geom_bond_publ_flag
C1 C2 1.387(14) . ?
C1 C7 1.387(2) . ?
C2 C3 1.407(4) . ?
C2 C10 1.5160(18) . ?
C3 C5 1.403(3) . ?
C3 C6 1.488(15) . ?
O4 C7 1.375(13) . ?
O4 C12 1.420(3) . ?
C5 C8 1.385(14) . ?
C6 C6 1.361(6) 2_655 ?
C6 C11 1.514(3) . ?
C7 C8 1.387(4) . ?
C9 C10 1.508(14) . ?
C9 C11 1.525(2) . ?
